data_7201860
loop_
_publ_author_name
'Kuan, Fong Sheen'
'Yei Ho, Soo'
'Tadbuppa, Primjira P.'
'Tiekink, Edward R. T.'

_publ_section_title
;
 Electronic and steric control over Au&#x22EF;Au, C--H&#x22EF;O and
 C--H&#x22EF;\p interactions in the crystal structures of mononuclear
 triarylphosphinegold(i) carbonimidothioates: R3PAu[SC(OMe)=NR&#x2032;]
 for R&#x2009;=&#x2009;Ph, o-tol, m-tol or p-tol, and
 R&#x2032;&#x2009;=&#x2009;Ph, o-tol, m-tol, p-tol or C6H4NO2-4
;
_journal_issue 5
_journal_name_full CrystEngComm
_journal_page_first 548
_journal_paper_doi 10.1039/b717198f
_journal_volume 10
_journal_year 2008
_chemical_formula_moiety 'C30 H31 Au N O P S'
_chemical_formula_sum 'C30 H31 Au N O P S'
_chemical_formula_weight 681.55
_chemical_name_systematic
;
?
;
_space_group_IT_number 14
_symmetry_cell_setting monoclinic
_symmetry_space_group_name_Hall '-P 2yn'
_symmetry_space_group_name_H-M 'P 1 21/n 1'
_atom_sites_solution_hydrogens geom
_atom_sites_solution_primary direct
_atom_sites_solution_secondary difmap
_audit_creation_method SHELXL-97
_cell_angle_alpha 90
_cell_angle_beta 113.479(3)
_cell_angle_gamma 90
_cell_formula_units_Z 4
_cell_length_a 10.5910(13)
_cell_length_b 27.184(3)
_cell_length_c 10.6679(13)
_cell_measurement_reflns_used 5633
_cell_measurement_temperature 223(2)
_cell_measurement_theta_max 25.0
_cell_measurement_theta_min 2.6
_cell_volume 2817.1(6)
_computing_cell_refinement 'SAINT (Bruker, 2000)'
_computing_data_collection 'SMART (Bruker, 2000)'
_computing_data_reduction 'SHELXTL (Bruker, 2000)'
_computing_molecular_graphics 'ORTEPII (Johnson, 1976)'
_computing_publication_material 'SHELXL-97 (Sheldrick, 1997)'
_computing_structure_refinement 'SHELXL-97 (Sheldrick, 1997)'
_computing_structure_solution 'PATTY in DIRDIF92 (Beurskens et al., 1992)'
_diffrn_ambient_temperature 223(2)
_diffrn_measured_fraction_theta_full 0.994
_diffrn_measured_fraction_theta_max 0.994
_diffrn_measurement_device_type 'Bruker AXS SMART CCD'
_diffrn_measurement_method '\w scans'
_diffrn_radiation_monochromator graphite
_diffrn_radiation_source 'fine-focus sealed tube'
_diffrn_radiation_type MoK\a
_diffrn_radiation_wavelength 0.71069
_diffrn_reflns_av_R_equivalents 0.036
_diffrn_reflns_av_sigmaI/netI 0.044
_diffrn_reflns_limit_h_max 14
_diffrn_reflns_limit_h_min -14
_diffrn_reflns_limit_k_max 38
_diffrn_reflns_limit_k_min -36
_diffrn_reflns_limit_l_max 14
_diffrn_reflns_limit_l_min -11
_diffrn_reflns_number 23359
_diffrn_reflns_theta_full 30.1
_diffrn_reflns_theta_max 30.1
_diffrn_reflns_theta_min 1.5
_diffrn_standards_decay_% 0
_diffrn_standards_number 0
_exptl_absorpt_coefficient_mu 5.376
_exptl_absorpt_correction_T_max 1
_exptl_absorpt_correction_T_min 0.485
_exptl_absorpt_correction_type multi-scan
_exptl_absorpt_process_details '(SADABS, Bruker, 2000 & Blessing, 1995)'
_exptl_crystal_colour colourless
_exptl_crystal_density_diffrn 1.607
_exptl_crystal_density_method 'not measured'
_exptl_crystal_description block
_exptl_crystal_F_000 1344
_exptl_crystal_size_max 0.24
_exptl_crystal_size_mid 0.11
_exptl_crystal_size_min 0.08
_refine_diff_density_max 1.31
_refine_diff_density_min -0.37
_refine_diff_density_rms 0.105
_refine_ls_extinction_method none
_refine_ls_goodness_of_fit_ref 1.00
_refine_ls_hydrogen_treatment constr
_refine_ls_matrix_type full
_refine_ls_number_parameters 320
_refine_ls_number_reflns 8204
_refine_ls_number_restraints 0
_refine_ls_restrained_S_all 1.00
_refine_ls_R_factor_all 0.053
_refine_ls_R_factor_gt 0.035
_refine_ls_shift/su_max 0.001
_refine_ls_shift/su_mean 0.000
_refine_ls_structure_factor_coef Fsqd
_refine_ls_weighting_details 'calc w=1/[\s^2^(Fo^2^)+(0.0421P)^2^] where P=(Fo^2^+2Fc^2^)/3'
_refine_ls_weighting_scheme calc
_refine_ls_wR_factor_gt 0.080
_refine_ls_wR_factor_ref 0.087
_reflns_number_gt 6123
_reflns_number_total 8204
_reflns_threshold_expression I>2\s(I)
_cod_data_source_file b717198f.txt
_cod_data_source_block (p-tol)3PAu(SC(OMe)=NC6H4Me-3)
_cod_original_sg_symbol_Hall '-P 2yn '
_cod_original_sg_symbol_H-M 'P 21/n'
_cod_database_code 7201860

loop_
_symmetry_equiv_pos_as_xyz
'x, y, z'
'-x+1/2, y+1/2, -z+1/2'
'-x, -y, -z'
'x-1/2, -y-1/2, z-1/2'

loop_
_atom_site_label
_atom_site_type_symbol
_atom_site_fract_x
_atom_site_fract_y
_atom_site_fract_z
_atom_site_U_iso_or_equiv
_atom_site_adp_type
_atom_site_occupancy
_atom_site_symmetry_multiplicity
_atom_site_calc_flag
_atom_site_refinement_flags
_atom_site_disorder_assembly
_atom_site_disorder_group
Au Au -0.184939(15) -0.125884(5) -0.061101(14) 0.04176(6) Uani 1 1 d . . .
S1 S -0.22346(13) -0.07762(4) 0.09612(12) 0.0590(3) Uani 1 1 d . . .
P1 P -0.15845(10) -0.18055(3) -0.20815(9) 0.03745(19) Uani 1 1 d . . .
O1 O -0.1683(3) -0.01306(11) -0.0524(3) 0.0632(9) Uani 1 1 d . . .
N1 N -0.2441(4) 0.02147(12) 0.0981(4) 0.0594(9) Uani 1 1 d . . .
C1 C -0.2135(4) -0.01642(14) 0.0488(4) 0.0509(10) Uani 1 1 d . . .
C2 C -0.2937(5) 0.01830(15) 0.2024(5) 0.0615(12) Uani 1 1 d . . .
C3 C -0.2159(6) -0.00105(17) 0.3292(6) 0.0723(14) Uani 1 1 d . . .
H3 H -0.1297 -0.0151 0.3453 0.087 Uiso 1 1 calc R . .
C4 C -0.2629(8) -0.0001(2) 0.4342(6) 0.090(2) Uani 1 1 d . . .
C4' C -0.1771(10) -0.0226(3) 0.5722(7) 0.137(3) Uani 1 1 d . . .
H4'1 H -0.1287 -0.0512 0.5596 0.205 Uiso 1 1 calc R . .
H4'2 H -0.2369 -0.0324 0.6171 0.205 Uiso 1 1 calc R . .
H4'3 H -0.1110 0.0014 0.6283 0.205 Uiso 1 1 calc R . .
C5 C -0.3923(9) 0.0209(3) 0.4053(9) 0.110(3) Uani 1 1 d . . .
H5 H -0.4261 0.0223 0.4744 0.132 Uiso 1 1 calc R . .
C6 C -0.4710(7) 0.0396(2) 0.2782(9) 0.102(2) Uani 1 1 d . . .
H6 H -0.5583 0.0530 0.2602 0.122 Uiso 1 1 calc R . .
C7 C -0.4213(6) 0.03845(18) 0.1796(7) 0.0826(17) Uani 1 1 d . . .
H7 H -0.4747 0.0517 0.0932 0.099 Uiso 1 1 calc R . .
C8 C -0.1556(7) 0.03657(17) -0.0967(6) 0.0851(17) Uani 1 1 d . . .
H8A H -0.1210 0.0352 -0.1682 0.128 Uiso 1 1 calc R . .
H8B H -0.0922 0.0552 -0.0199 0.128 Uiso 1 1 calc R . .
H8C H -0.2451 0.0524 -0.1316 0.128 Uiso 1 1 calc R . .
C9 C -0.2559(4) -0.16285(12) -0.3837(4) 0.0384(7) Uani 1 1 d . . .
C10 C -0.1964(4) -0.15584(15) -0.4769(4) 0.0473(9) Uani 1 1 d . . .
H10 H -0.1023 -0.1626 -0.4514 0.057 Uiso 1 1 calc R . .
C11 C -0.2748(4) -0.13897(16) -0.6076(4) 0.0514(9) Uani 1 1 d . . .
H11 H -0.2330 -0.1343 -0.6696 0.062 Uiso 1 1 calc R . .
C12 C -0.4126(4) -0.12888(13) -0.6481(4) 0.0491(9) Uani 1 1 d . . .
C13 C -0.4707(4) -0.13577(17) -0.5551(5) 0.0603(12) Uani 1 1 d . . .
H13 H -0.5651 -0.1294 -0.5813 0.072 Uiso 1 1 calc R . .
C14 C -0.3942(4) -0.15172(17) -0.4251(4) 0.0572(11) Uani 1 1 d . . .
H14 H -0.4363 -0.1552 -0.3628 0.069 Uiso 1 1 calc R . .
C15 C -0.2233(4) -0.24033(13) -0.1867(4) 0.0396(8) Uani 1 1 d . . .
C16 C -0.2906(4) -0.27233(14) -0.2929(4) 0.0490(9) Uani 1 1 d . . .
H16 H -0.3015 -0.2640 -0.3822 0.059 Uiso 1 1 calc R . .
C17 C -0.3421(4) -0.31656(14) -0.2692(4) 0.0496(9) Uani 1 1 d . . .
H17 H -0.3866 -0.3380 -0.3427 0.060 Uiso 1 1 calc R . .
C18 C -0.3292(4) -0.32982(14) -0.1390(4) 0.0463(9) Uani 1 1 d . . .
C19 C -0.2617(4) -0.29792(14) -0.0328(4) 0.0497(9) Uani 1 1 d . . .
H19 H -0.2514 -0.3064 0.0562 0.060 Uiso 1 1 calc R . .
C20 C -0.2087(4) -0.25372(15) -0.0543(4) 0.0451(9) Uani 1 1 d . . .
H20 H -0.1629 -0.2326 0.0197 0.054 Uiso 1 1 calc R . .
C21 C 0.0171(4) -0.18865(12) -0.1898(3) 0.0376(7) Uani 1 1 d . . .
C22 C 0.1038(4) -0.14733(15) -0.1563(4) 0.0491(9) Uani 1 1 d . . .
H22 H 0.0693 -0.1167 -0.1441 0.059 Uiso 1 1 calc R . .
C23 C 0.2380(4) -0.15117(17) -0.1410(4) 0.0556(10) Uani 1 1 d . . .
H23 H 0.2941 -0.1230 -0.1189 0.067 Uiso 1 1 calc R . .
C24 C 0.2929(4) -0.19584(17) -0.1576(4) 0.0525(10) Uani 1 1 d . . .
C25 C 0.2064(5) -0.23594(17) -0.1933(5) 0.0594(11) Uani 1 1 d . . .
H25 H 0.2407 -0.2664 -0.2076 0.071 Uiso 1 1 calc R . .
C26 C 0.0710(4) -0.23285(14) -0.2088(4) 0.0508(9) Uani 1 1 d . . .
H26 H 0.0150 -0.2611 -0.2325 0.061 Uiso 1 1 calc R . .
C27 C -0.4992(5) -0.1109(2) -0.7911(5) 0.0759(15) Uani 1 1 d . . .
H27A H -0.4920 -0.0754 -0.7944 0.114 Uiso 1 1 calc R . .
H27B H -0.5946 -0.1200 -0.8152 0.114 Uiso 1 1 calc R . .
H27C H -0.4666 -0.1258 -0.8553 0.114 Uiso 1 1 calc R . .
C28 C -0.3836(6) -0.37827(14) -0.1129(6) 0.0693(14) Uani 1 1 d . . .
H28A H -0.3094 -0.4021 -0.0811 0.104 Uiso 1 1 calc R . .
H28B H -0.4556 -0.3900 -0.1968 0.104 Uiso 1 1 calc R . .
H28C H -0.4207 -0.3739 -0.0438 0.104 Uiso 1 1 calc R . .
C29 C 0.4421(5) -0.2006(2) -0.1358(6) 0.0811(16) Uani 1 1 d . . .
H29A H 0.4773 -0.1686 -0.1464 0.122 Uiso 1 1 calc R . .
H29B H 0.4501 -0.2232 -0.2024 0.122 Uiso 1 1 calc R . .
H29C H 0.4949 -0.2129 -0.0444 0.122 Uiso 1 1 calc R . .

loop_
_atom_site_aniso_label
_atom_site_aniso_U_11
_atom_site_aniso_U_22
_atom_site_aniso_U_33
_atom_site_aniso_U_23
_atom_site_aniso_U_13
_atom_site_aniso_U_12
Au 0.04916(9) 0.03713(8) 0.04324(9) -0.00229(6) 0.02291(6) 0.00174(6)
S1 0.0914(9) 0.0412(5) 0.0642(7) -0.0046(5) 0.0518(6) 0.0014(5)
P1 0.0422(5) 0.0363(4) 0.0344(5) -0.0004(4) 0.0159(4) 0.0007(4)
O1 0.091(2) 0.0466(16) 0.074(2) -0.0046(14) 0.0559(19) -0.0034(14)
N1 0.069(2) 0.0437(18) 0.079(3) -0.0102(18) 0.045(2) -0.0040(16)
C1 0.057(2) 0.044(2) 0.063(3) -0.0065(19) 0.035(2) -0.0059(17)
C2 0.078(3) 0.042(2) 0.083(4) -0.020(2) 0.052(3) -0.013(2)
C3 0.098(4) 0.054(3) 0.083(4) -0.028(3) 0.055(3) -0.019(3)
C4 0.147(6) 0.069(3) 0.079(4) -0.039(3) 0.071(4) -0.053(4)
C4' 0.237(10) 0.107(5) 0.091(5) -0.044(4) 0.091(6) -0.074(6)
C5 0.153(7) 0.093(5) 0.146(6) -0.065(5) 0.124(6) -0.065(5)
C6 0.102(5) 0.091(4) 0.151(7) -0.043(5) 0.092(5) -0.026(4)
C7 0.092(4) 0.052(3) 0.134(5) -0.025(3) 0.078(4) -0.014(3)
C8 0.133(5) 0.053(3) 0.106(4) 0.003(3) 0.086(4) -0.001(3)
C9 0.0427(19) 0.0337(17) 0.0367(18) 0.0024(14) 0.0136(15) -0.0006(14)
C10 0.0382(19) 0.061(2) 0.044(2) 0.0061(18) 0.0172(16) 0.0046(17)
C11 0.050(2) 0.062(2) 0.044(2) 0.0107(19) 0.0217(18) -0.0009(18)
C12 0.045(2) 0.050(2) 0.045(2) 0.0081(17) 0.0097(17) -0.0082(16)
C13 0.035(2) 0.081(3) 0.058(3) 0.019(2) 0.0111(18) 0.0054(19)
C14 0.045(2) 0.082(3) 0.050(2) 0.018(2) 0.0250(19) 0.005(2)
C15 0.0384(18) 0.0414(18) 0.040(2) 0.0001(15) 0.0167(15) 0.0008(14)
C16 0.059(2) 0.049(2) 0.035(2) -0.0017(17) 0.0155(18) -0.0038(18)
C17 0.051(2) 0.046(2) 0.044(2) -0.0064(17) 0.0112(17) -0.0092(17)
C18 0.041(2) 0.0425(19) 0.057(2) 0.0030(17) 0.0208(17) 0.0011(15)
C19 0.062(2) 0.050(2) 0.043(2) 0.0061(17) 0.0276(19) 0.0043(18)
C20 0.053(2) 0.045(2) 0.035(2) -0.0037(15) 0.0156(17) -0.0026(16)
C21 0.0410(19) 0.0407(18) 0.0297(17) 0.0007(14) 0.0126(14) 0.0004(14)
C22 0.046(2) 0.048(2) 0.053(2) -0.0108(18) 0.0202(18) -0.0072(17)
C23 0.047(2) 0.063(3) 0.053(3) -0.005(2) 0.0161(19) -0.011(2)
C24 0.043(2) 0.069(3) 0.044(2) 0.0066(19) 0.0160(17) 0.0056(19)
C25 0.061(3) 0.054(2) 0.070(3) 0.006(2) 0.034(2) 0.014(2)
C26 0.056(2) 0.0391(19) 0.065(3) 0.0002(19) 0.032(2) 0.0005(17)
C27 0.060(3) 0.095(3) 0.053(3) 0.033(3) 0.001(2) -0.008(3)
C28 0.071(3) 0.046(2) 0.095(4) 0.009(2) 0.037(3) -0.010(2)
C29 0.049(3) 0.118(4) 0.083(4) 0.005(3) 0.032(3) 0.013(3)

loop_
_atom_type_symbol
_atom_type_description
_atom_type_scat_dispersion_real
_atom_type_scat_dispersion_imag
_atom_type_scat_source
C C 0.0033 0.0016 'International Tables Vol C Tables 4.2.6.8 and 6.1.1.4'
H H 0.0000 0.0000 'International Tables Vol C Tables 4.2.6.8 and 6.1.1.4'
Au Au -2.0133 8.8022 'International Tables Vol C Tables 4.2.6.8 and 6.1.1.4'
N N 0.0061 0.0033 'International Tables Vol C Tables 4.2.6.8 and 6.1.1.4'
O O 0.0106 0.0060 'International Tables Vol C Tables 4.2.6.8 and 6.1.1.4'
P P 0.1023 0.0942 'International Tables Vol C Tables 4.2.6.8 and 6.1.1.4'
S S 0.1246 0.1234 'International Tables Vol C Tables 4.2.6.8 and 6.1.1.4'

loop_
_geom_angle_atom_site_label_1
_geom_angle_atom_site_label_2
_geom_angle_atom_site_label_3
_geom_angle
_geom_angle_site_symmetry_1
_geom_angle_site_symmetry_3
_geom_angle_publ_flag
P1 Au S1 173.41(4) . . ?
C1 S1 Au 106.48(14) . . ?
C21 P1 C15 107.61(16) . . ?
C21 P1 C9 106.43(16) . . ?
C15 P1 C9 106.30(16) . . ?
C21 P1 Au 114.40(11) . . ?
C15 P1 Au 110.13(12) . . ?
C9 P1 Au 111.55(12) . . ?
C1 O1 C8 115.6(3) . . ?
C1 N1 C2 121.3(4) . . ?
N1 C1 O1 120.9(4) . . ?
N1 C1 S1 127.0(3) . . ?
O1 C1 S1 112.1(3) . . ?
C3 C2 N1 122.2(4) . . ?
C3 C2 C7 118.9(5) . . ?
N1 C2 C7 118.7(5) . . ?
C2 C3 C4 121.0(6) . . ?
C2 C3 H3 119.5 . . ?
C4 C3 H3 119.5 . . ?
C3 C4 C5 117.5(6) . . ?
C3 C4 C4' 120.3(7) . . ?
C5 C4 C4' 122.2(6) . . ?
C4 C4' H4'1 109.5 . . ?
C4 C4' H4'2 109.5 . . ?
H4'1 C4' H4'2 109.5 . . ?
C4 C4' H4'3 109.5 . . ?
H4'1 C4' H4'3 109.5 . . ?
H4'2 C4' H4'3 109.5 . . ?
C6 C5 C4 121.6(6) . . ?
C6 C5 H5 119.2 . . ?
C4 C5 H5 119.2 . . ?
C7 C6 C5 119.2(7) . . ?
C7 C6 H6 120.4 . . ?
C5 C6 H6 120.4 . . ?
C6 C7 C2 121.8(7) . . ?
C6 C7 H7 119.1 . . ?
C2 C7 H7 119.1 . . ?
O1 C8 H8A 109.5 . . ?
O1 C8 H8B 109.5 . . ?
H8A C8 H8B 109.5 . . ?
O1 C8 H8C 109.5 . . ?
H8A C8 H8C 109.5 . . ?
H8B C8 H8C 109.5 . . ?
C10 C9 C14 117.8(3) . . ?
C10 C9 P1 123.1(3) . . ?
C14 C9 P1 118.9(3) . . ?
C9 C10 C11 120.4(4) . . ?
C9 C10 H10 119.8 . . ?
C11 C10 H10 119.8 . . ?
C12 C11 C10 121.2(4) . . ?
C12 C11 H11 119.4 . . ?
C10 C11 H11 119.4 . . ?
C11 C12 C13 118.1(4) . . ?
C11 C12 C27 121.5(4) . . ?
C13 C12 C27 120.4(4) . . ?
C14 C13 C12 121.4(4) . . ?
C14 C13 H13 119.3 . . ?
C12 C13 H13 119.3 . . ?
C13 C14 C9 121.1(4) . . ?
C13 C14 H14 119.5 . . ?
C9 C14 H14 119.5 . . ?
C16 C15 C20 118.4(3) . . ?
C16 C15 P1 124.0(3) . . ?
C20 C15 P1 117.6(3) . . ?
C15 C16 C17 120.6(4) . . ?
C15 C16 H16 119.7 . . ?
C17 C16 H16 119.7 . . ?
C16 C17 C18 121.3(4) . . ?
C16 C17 H17 119.4 . . ?
C18 C17 H17 119.4 . . ?
C19 C18 C17 118.1(4) . . ?
C19 C18 C28 120.6(4) . . ?
C17 C18 C28 121.3(4) . . ?
C20 C19 C18 121.5(4) . . ?
C20 C19 H19 119.3 . . ?
C18 C19 H19 119.3 . . ?
C19 C20 C15 120.1(3) . . ?
C19 C20 H20 119.9 . . ?
C15 C20 H20 119.9 . . ?
C26 C21 C22 117.9(4) . . ?
C26 C21 P1 124.0(3) . . ?
C22 C21 P1 118.1(3) . . ?
C23 C22 C21 120.8(4) . . ?
C23 C22 H22 119.6 . . ?
C21 C22 H22 119.6 . . ?
C24 C23 C22 121.3(4) . . ?
C24 C23 H23 119.4 . . ?
C22 C23 H23 119.4 . . ?
C23 C24 C25 117.5(4) . . ?
C23 C24 C29 121.4(4) . . ?
C25 C24 C29 121.1(4) . . ?
C26 C25 C24 122.0(4) . . ?
C26 C25 H25 119.0 . . ?
C24 C25 H25 119.0 . . ?
C25 C26 C21 120.4(4) . . ?
C25 C26 H26 119.8 . . ?
C21 C26 H26 119.8 . . ?
C12 C27 H27A 109.5 . . ?
C12 C27 H27B 109.5 . . ?
H27A C27 H27B 109.5 . . ?
C12 C27 H27C 109.5 . . ?
H27A C27 H27C 109.5 . . ?
H27B C27 H27C 109.5 . . ?
C18 C28 H28A 109.5 . . ?
C18 C28 H28B 109.5 . . ?
H28A C28 H28B 109.5 . . ?
C18 C28 H28C 109.5 . . ?
H28A C28 H28C 109.5 . . ?
H28B C28 H28C 109.5 . . ?
C24 C29 H29A 109.5 . . ?
C24 C29 H29B 109.5 . . ?
H29A C29 H29B 109.5 . . ?
C24 C29 H29C 109.5 . . ?
H29A C29 H29C 109.5 . . ?
H29B C29 H29C 109.5 . . ?

loop_
_geom_bond_atom_site_label_1
_geom_bond_atom_site_label_2
_geom_bond_distance
_geom_bond_site_symmetry_2
_geom_bond_publ_flag
Au P1 2.2580(9) . ?
Au S1 2.2904(10) . ?
S1 C1 1.754(4) . ?
P1 C21 1.804(4) . ?
P1 C15 1.814(4) . ?
P1 C9 1.807(4) . ?
O1 C1 1.347(5) . ?
O1 C8 1.453(5) . ?
N1 C1 1.257(5) . ?
N1 C2 1.410(6) . ?
C2 C3 1.377(7) . ?
C2 C7 1.388(7) . ?
C3 C4 1.396(7) . ?
C3 H3 0.9400 . ?
C4 C5 1.401(10) . ?
C4 C4' 1.517(9) . ?
C4' H4'1 0.9700 . ?
C4' H4'2 0.9700 . ?
C4' H4'3 0.9700 . ?
C5 C6 1.374(10) . ?
C5 H5 0.9400 . ?
C6 C7 1.351(8) . ?
C6 H6 0.9400 . ?
C7 H7 0.9400 . ?
C8 H8A 0.9700 . ?
C8 H8B 0.9700 . ?
C8 H8C 0.9700 . ?
C9 C10 1.386(5) . ?
C9 C14 1.385(5) . ?
C10 C11 1.386(5) . ?
C10 H10 0.9400 . ?
C11 C12 1.375(6) . ?
C11 H11 0.9400 . ?
C12 C13 1.373(6) . ?
C12 C27 1.514(6) . ?
C13 C14 1.369(6) . ?
C13 H13 0.9400 . ?
C14 H14 0.9400 . ?
C15 C16 1.380(5) . ?
C15 C20 1.406(5) . ?
C16 C17 1.384(5) . ?
C16 H16 0.9400 . ?
C17 C18 1.389(6) . ?
C17 H17 0.9400 . ?
C18 C19 1.379(5) . ?
C18 C28 1.507(5) . ?
C19 C20 1.383(5) . ?
C19 H19 0.9400 . ?
C20 H20 0.9400 . ?
C21 C26 1.379(5) . ?
C21 C22 1.404(5) . ?
C22 C23 1.369(5) . ?
C22 H22 0.9400 . ?
C23 C24 1.388(6) . ?
C23 H23 0.9400 . ?
C24 C25 1.377(6) . ?
C24 C29 1.508(6) . ?
C25 C26 1.379(6) . ?
C25 H25 0.9400 . ?
C26 H26 0.9400 . ?
C27 H27A 0.9700 . ?
C27 H27B 0.9700 . ?
C27 H27C 0.9700 . ?
C28 H28A 0.9700 . ?
C28 H28B 0.9700 . ?
C28 H28C 0.9700 . ?
C29 H29A 0.9700 . ?
C29 H29B 0.9700 . ?
C29 H29C 0.9700 . ?
